data_8100610
loop_
_publ_author_name
'Amarasekara, A. S.'
'Russell, R. A.'
'Warrener, R. N.'
'Tiekink, E. R. T.'

_publ_section_title
;
Crystal structure of (1\a,8\a,9\b,12\b)-1,8-diphenyl-
13-oxatetracyclo-[6.4.1.0^2,7^.0^9,12^]trideca-2,4,6,10-tetraene, 
C~24~H~18~O
;
_journal_issue 2
_journal_name_full 'Zeitschrift f\"ur Kristallographie - New Crystal Structures'
_journal_page_first 213
_journal_page_last 214
_journal_volume 217
_journal_year 2002
_chemical_formula_moiety 'C24 H18 O1'
_chemical_formula_structural 'C24 H18 O1'
_chemical_formula_sum 'C24 H18 O'
_chemical_formula_weight 322.41
_space_group_IT_number 61
_symmetry_cell_setting orthorhombic
_symmetry_space_group_name_Hall '-P 2ac 2ab'
_symmetry_space_group_name_H-M 'P b c a'
_cell_angle_alpha 90
_cell_angle_beta 90
_cell_angle_gamma 90
_cell_formula_units_Z 8
_cell_length_a 19.870(4)
_cell_length_b 16.78(2)
_cell_length_c 10.520(6)
_cell_measurement_temperature 293
_cell_volume 3507(4)
_diffrn_ambient_temperature 293
_exptl_crystal_density_diffrn 1.221
_cod_original_formula_sum 'C24 H18 O1'
_cod_database_code 8100610

loop_
_symmetry_equiv_pos_as_xyz
'  +x,  +y,  +z'
'1/2+x,1/2-y,  -z'
'  -x,1/2+y,1/2-z'
'1/2-x,  -y,1/2+z'
'  -x,  -y,  -z'
'1/2-x,1/2+y,  +z'
'  +x,1/2-y,1/2+z'
'1/2+x,  +y,1/2-z'

loop_
_atom_site_label
_atom_site_type_symbol
_atom_site_fract_x
_atom_site_fract_y
_atom_site_fract_z
_atom_site_U_iso_or_equiv
_atom_site_adp_type
_atom_site_occupancy
_atom_site_symmetry_multiplicity
_atom_site_calc_flag
_atom_site_refinement_flags
_atom_site_disorder_assembly
_atom_site_disorder_group
O3 O 0.13531(11) 0.07224(13) -0.2492(2) 0.0498(7) Uani 1 8 d . . .
C1 C 0.02406(19) 0.0318(2) -0.2159(3) 0.0532(11) Uani 1 8 d . . .
H1 H -0.0084 -0.0028 -0.1725 0.098(4) Uiso 1 8 calc R . .
C1a C -0.00224(19) 0.0768(3) -0.3293(4) 0.0660(12) Uani 1 8 d . . .
H1a H -0.0193 0.0608 -0.4076 0.078(3) Uiso 1 8 calc R . .
C2 C 0.03584(19) 0.1159(2) -0.1545(4) 0.0518(10) Uani 1 8 d . . .
H2 H 0.0096 0.1275 -0.0779 0.098(4) Uiso 1 8 calc R . .
C2a C 0.00775(19) 0.1473(3) -0.2767(4) 0.0650(12) Uani 1 8 d . . .
H2a H 0.0000 0.1988 -0.3057 0.078(3) Uiso 1 8 calc R . .
C3 C 0.11313(19) 0.1177(2) -0.1388(3) 0.0468(9) Uani 1 8 d . . .
C4 C 0.1462(2) 0.0653(3) 0.0927(4) 0.0623(12) Uani 1 8 d . . .
H4 H 0.1527 0.1152 0.1292 0.078(3) Uiso 1 8 calc R . .
C4a C 0.12842(19) 0.0582(2) -0.0324(4) 0.0486(10) Uani 1 8 d . . .
C5 C 0.1543(2) -0.0041(3) 0.1642(4) 0.0735(13) Uani 1 8 d . . .
H5 H 0.1662 -0.0007 0.2495 0.078(3) Uiso 1 8 calc R . .
C6 C 0.1448(2) -0.0777(3) 0.1091(4) 0.0714(13) Uani 1 8 d . . .
H6 H 0.1510 -0.1235 0.1576 0.078(3) Uiso 1 8 calc R . .
C7 C 0.1259(2) -0.0849(2) -0.0177(4) 0.0623(12) Uani 1 8 d . . .
H7 H 0.1185 -0.1347 -0.0540 0.078(3) Uiso 1 8 calc R . .
C8 C 0.09741(18) -0.0005(2) -0.2243(4) 0.0489(10) Uani 1 8 d . . .
C8a C 0.11867(18) -0.0161(2) -0.0883(4) 0.0525(10) Uani 1 8 d . . .
C31 C 0.1473(2) 0.1978(2) -0.1339(3) 0.0497(10) Uani 1 8 d . . .
C32 C 0.2021(2) 0.2160(2) -0.2080(3) 0.0565(11) Uani 1 8 d . . .
H32 H 0.2188 0.1785 -0.2650 0.078(3) Uiso 1 8 calc R . .
C33 C 0.2327(2) 0.2900(3) -0.1983(4) 0.0682(12) Uani 1 8 d . . .
H33 H 0.2694 0.3021 -0.2496 0.078(3) Uiso 1 8 calc R . .
C34 C 0.2092(3) 0.3455(3) -0.1137(4) 0.0725(14) Uani 1 8 d . . .
H34 H 0.2306 0.3946 -0.1063 0.078(3) Uiso 1 8 calc R . .
C35 C 0.1542(3) 0.3287(3) -0.0398(4) 0.0780(14) Uani 1 8 d . . .
H35 H 0.1377 0.3664 0.0170 0.078(3) Uiso 1 8 calc R . .
C36 C 0.1233(2) 0.2552(2) -0.0505(4) 0.0730(14) Uani 1 8 d . . .
H36 H 0.0857 0.2441 -0.0008 0.078(3) Uiso 1 8 calc R . .
C81 C 0.1117(2) -0.0630(2) -0.3225(4) 0.0519(10) Uani 1 8 d . . .
C82 C 0.1654(2) -0.0548(2) -0.4050(4) 0.0580(12) Uani 1 8 d . . .
H82 H 0.1925 -0.0097 -0.4011 0.078(3) Uiso 1 8 calc R . .
C83 C 0.1790(2) -0.1141(3) -0.4941(4) 0.0667(12) Uani 1 8 d . . .
H83 H 0.2150 -0.1084 -0.5498 0.078(3) Uiso 1 8 calc R . .
C84 C 0.1394(3) -0.1808(3) -0.4997(4) 0.0754(14) Uani 1 8 d . . .
H84 H 0.1485 -0.2203 -0.5593 0.078(3) Uiso 1 8 calc R . .
C85 C 0.0866(3) -0.1893(2) -0.4181(4) 0.0789(15) Uani 1 8 d . . .
H85 H 0.0601 -0.2350 -0.4220 0.078(3) Uiso 1 8 calc R . .
C86 C 0.0718(2) -0.1311(2) -0.3298(4) 0.0681(13) Uani 1 8 d . . .
H86 H 0.0353 -0.1374 -0.2753 0.078(3) Uiso 1 8 calc R . .

loop_
_atom_site_aniso_label
_atom_site_aniso_U_11
_atom_site_aniso_U_22
_atom_site_aniso_U_33
_atom_site_aniso_U_23
_atom_site_aniso_U_13
_atom_site_aniso_U_12
O3 0.0537(17) 0.0448(13) 0.0508(14) -0.0047(14) 0.0120(14) -0.0057(13)
C1 0.042(2) 0.061(3) 0.056(3) -0.002(2) -0.005(2) 0.000(2)
C1a 0.060(3) 0.081(3) 0.058(3) -0.005(3) -0.012(2) 0.008(3)
C2 0.048(3) 0.053(2) 0.054(3) -0.001(2) 0.000(2) 0.000(2)
C2a 0.060(3) 0.069(3) 0.065(3) 0.008(3) -0.006(3) 0.008(2)
C3 0.052(3) 0.049(2) 0.040(2) -0.0069(19) 0.007(2) 0.003(2)
C4 0.064(3) 0.075(3) 0.048(3) 0.003(3) -0.003(2) -0.013(3)
C4a 0.044(3) 0.054(2) 0.048(2) 0.002(2) 0.000(2) -0.003(2)
C5 0.066(3) 0.095(4) 0.060(3) 0.016(3) -0.004(3) -0.011(3)
C6 0.070(3) 0.073(3) 0.071(3) 0.027(3) -0.001(3) 0.002(3)
C7 0.057(3) 0.058(3) 0.071(3) 0.007(2) 0.003(3) 0.001(2)
C8 0.044(2) 0.045(2) 0.058(3) 0.000(2) 0.005(2) -0.0088(18)
C8a 0.044(3) 0.057(3) 0.057(3) 0.004(2) 0.001(2) -0.002(2)
C31 0.058(3) 0.048(2) 0.043(2) 0.003(2) -0.002(2) 0.000(2)
C32 0.056(3) 0.058(3) 0.056(3) 0.007(2) 0.003(2) -0.005(2)
C33 0.065(3) 0.070(3) 0.069(3) 0.017(3) -0.006(3) -0.012(3)
C34 0.092(4) 0.056(3) 0.070(3) 0.003(3) -0.019(3) -0.015(3)
C35 0.098(4) 0.060(3) 0.076(3) -0.016(3) 0.000(3) -0.011(3)
C36 0.088(4) 0.063(3) 0.068(3) -0.010(3) 0.024(3) -0.014(3)
C81 0.052(3) 0.048(2) 0.055(3) 0.000(2) -0.001(2) 0.004(2)
C82 0.062(3) 0.053(3) 0.059(3) -0.005(2) -0.005(3) 0.004(2)
C83 0.065(3) 0.074(3) 0.062(3) -0.006(3) 0.001(3) 0.006(3)
C84 0.086(4) 0.063(3) 0.078(3) -0.016(3) -0.002(3) 0.000(3)
C85 0.091(4) 0.057(3) 0.089(3) -0.016(3) 0.008(3) -0.019(3)
C86 0.072(3) 0.058(3) 0.075(3) -0.009(2) 0.013(3) -0.016(3)

loop_
_geom_bond_atom_site_label_1
_geom_bond_atom_site_label_2
_geom_bond_distance
_geom_bond_site_symmetry_2
_geom_bond_publ_flag
O3 C8 1.457(4) . ?
O3 C3 1.458(4) . ?
C1 C1A 1.505(5) . ?
C1 C8 1.557(5) . ?
C1 C2 1.570(5) . ?
C1A C2A 1.321(5) . ?
C2 C2A 1.497(5) . ?
C2 C3 1.545(5) . ?
C3 C31 1.506(5) . ?
C3 C4A 1.530(5) . ?
C4 C4A 1.368(5) . ?
C4 C5 1.396(5) . ?
C4A C8A 1.391(5) . ?
C5 C6 1.377(5) . ?
C6 C7 1.391(5) . ?
C7 C8A 1.380(5) . ?
C8 C81 1.499(5) . ?
C8 C8A 1.515(5) . ?
C31 C32 1.374(5) . ?
C31 C36 1.389(5) . ?
C32 C33 1.386(5) . ?
C33 C34 1.370(5) . ?
C34 C35 1.371(6) . ?
C35 C36 1.381(5) . ?
C81 C82 1.382(5) . ?
C81 C86 1.394(5) . ?
C82 C83 1.392(5) . ?
C83 C84 1.369(5) . ?
C84 C85 1.364(5) . ?
C85 C86 1.379(5) . ?
